data_4120595
loop_
_publ_author_name
'Guenther, Johannes'
'Mallet-Ladeira, Sonia'
'Estevez, Laura'
'Miqueu, Karinne'
'Amgoune, Abderrahmane'
'Bourissou, Didier'

_publ_section_title
;
 Activation of Aryl Halides at Gold(I): Practical Synthesis of (P,C)
 Cyclometalated Gold(III) Complexes.
;
_journal_issue 5
_journal_name_full 'Journal of the American Chemical Society'
_journal_page_first 1778
_journal_page_last 1781
_journal_paper_doi 10.1021/ja412432k
_journal_volume 136
_journal_year 2014
_chemical_compound_source 'synthesis as described'
_chemical_formula_moiety 'C22 H16 Au Cl2 P'
_chemical_formula_sum 'C22 H16 Au Cl2 P'
_chemical_formula_weight 579.19
_chemical_name_systematic
;
 ?
;
_space_group_IT_number 14
_symmetry_cell_setting monoclinic
_symmetry_Int_Tables_number 14
_symmetry_space_group_name_Hall '-P 2yn'
_symmetry_space_group_name_H-M 'P 1 21/n 1'
_atom_sites_solution_hydrogens geom
_atom_sites_solution_primary direct
_atom_sites_solution_secondary difmap
_cell_angle_alpha 90
_cell_angle_beta 95.053(4)
_cell_angle_gamma 90
_cell_formula_units_Z 12
_cell_length_a 8.6523(12)
_cell_length_b 45.280(6)
_cell_length_c 15.178(2)
_cell_measurement_reflns_used 9802
_cell_measurement_temperature 193(2)
_cell_measurement_theta_max 30.32
_cell_measurement_theta_min 2.62
_cell_measurement_wavelength 0.71073
_cell_volume 5923.3(14)
_computing_cell_refinement 'APEX2 and SAINT (Bruker, 2008)'
_computing_data_collection 'APEX2 (Bruker, 2008)'
_computing_data_reduction 'SAINT (Bruker, 2008)'
_computing_molecular_graphics 'Ortep-3 for Windows (Farrugia, 1997)'
_computing_publication_material 'WinGX publication routines (Farrugia, 1999)'
_computing_structure_refinement 'SHELXL-97 (Sheldrick, 2008)'
_computing_structure_solution 'SHELXS-97 (Sheldrick, 2008)'
_diffrn_ambient_temperature 193(2)
_diffrn_measured_fraction_theta_full 0.996
_diffrn_measured_fraction_theta_max 0.996
_diffrn_measurement_device_type 'Bruker Kappa APEX II Quazar'
_diffrn_measurement_method 'phi and omega scans'
_diffrn_radiation_monochromator 'multilayer optics'
_diffrn_radiation_probe x-ray
_diffrn_radiation_source 'microfocus sealed tube'
_diffrn_radiation_type MoK\a
_diffrn_radiation_wavelength 0.71073
_diffrn_reflns_av_R_equivalents 0.0335
_diffrn_reflns_av_unetI/netI 0.0307
_diffrn_reflns_limit_h_max 12
_diffrn_reflns_limit_h_min -5
_diffrn_reflns_limit_k_max 63
_diffrn_reflns_limit_k_min -64
_diffrn_reflns_limit_l_max 20
_diffrn_reflns_limit_l_min -21
_diffrn_reflns_number 72246
_diffrn_reflns_theta_full 30.41
_diffrn_reflns_theta_max 30.41
_diffrn_reflns_theta_min 1.62
_diffrn_standards_decay_% 0
_diffrn_standards_interval_count 0
_diffrn_standards_interval_time 0
_diffrn_standards_number 0
_exptl_absorpt_coefficient_mu 7.806
_exptl_absorpt_correction_T_max 0.5091
_exptl_absorpt_correction_T_min 0.2361
_exptl_absorpt_correction_type multi-scan
_exptl_absorpt_process_details '(SADABS; Bruker, 2008)'
_exptl_crystal_colour orange
_exptl_crystal_density_diffrn 1.949
_exptl_crystal_density_method 'not measured'
_exptl_crystal_description block
_exptl_crystal_F_000 3312
_exptl_crystal_size_max 0.26
_exptl_crystal_size_mid 0.14
_exptl_crystal_size_min 0.1
_refine_diff_density_max 1.796
_refine_diff_density_min -1.971
_refine_diff_density_rms 0.164
_refine_ls_extinction_method none
_refine_ls_goodness_of_fit_ref 1.195
_refine_ls_hydrogen_treatment constr
_refine_ls_matrix_type full
_refine_ls_number_parameters 703
_refine_ls_number_reflns 17854
_refine_ls_number_restraints 0
_refine_ls_restrained_S_all 1.195
_refine_ls_R_factor_all 0.0522
_refine_ls_R_factor_gt 0.0437
_refine_ls_shift/su_max 0.006
_refine_ls_shift/su_mean 0
_refine_ls_structure_factor_coef Fsqd
_refine_ls_weighting_details 'calc w=1/[\s^2^(Fo^2^)+(0.0237P)^2^+35.7203P] where P=(Fo^2^+2Fc^2^)/3'
_refine_ls_weighting_scheme calc
_refine_ls_wR_factor_gt 0.0921
_refine_ls_wR_factor_ref 0.0949
_reflns_number_gt 15686
_reflns_number_total 17930
_reflns_threshold_expression >2sigma(I)
_cod_data_source_file ja412432k_si_003.cif
_cod_data_source_block I
_cod_original_sg_symbol_H-M 'P 21/n'
_cod_database_code 4120595

loop_
_symmetry_equiv_pos_as_xyz
'x, y, z'
'-x+1/2, y+1/2, -z+1/2'
'-x, -y, -z'
'x-1/2, -y-1/2, z-1/2'

loop_
_atom_site_label
_atom_site_type_symbol
_atom_site_fract_x
_atom_site_fract_y
_atom_site_fract_z
_atom_site_U_iso_or_equiv
_atom_site_adp_type
_atom_site_occupancy
_atom_site_symmetry_multiplicity
_atom_site_calc_flag
_atom_site_refinement_flags
C1 C 0.3350(6) 0.02935(13) 0.8799(4) 0.0288(11) Uani 1 1 d .
C2 C 0.3912(8) 0.00552(15) 0.8354(4) 0.0387(14) Uani 1 1 d .
H2 H 0.4376 0.0088 0.7819 0.046 Uiso 1 1 calc R
C3 C 0.3809(9) -0.02362(15) 0.8680(5) 0.0457(17) Uani 1 1 d .
H3 H 0.4192 -0.0395 0.8354 0.055 Uiso 1 1 calc R
C4 C 0.3171(8) -0.02937(14) 0.9454(5) 0.0415(15) Uani 1 1 d .
H4 H 0.3135 -0.0491 0.9666 0.05 Uiso 1 1 calc R
C5 C 0.2560(7) -0.00598(13) 0.9946(4) 0.0333(12) Uani 1 1 d .
C6 C 0.1829(8) -0.01058(14) 1.0727(4) 0.0405(15) Uani 1 1 d .
H6 H 0.1761 -0.03 1.0954 0.049 Uiso 1 1 calc R
C7 C 0.1212(8) 0.01255(15) 1.1167(4) 0.0411(15) Uani 1 1 d .
H7 H 0.0741 0.0089 1.1698 0.049 Uiso 1 1 calc R
C8 C 0.1267(7) 0.04161(13) 1.0840(4) 0.0331(12) Uani 1 1 d .
H8 H 0.0819 0.0574 1.1143 0.04 Uiso 1 1 calc R
C9 C 0.1975(6) 0.04703(12) 1.0080(4) 0.0260(10) Uani 1 1 d .
C10 C 0.2639(7) 0.02347(12) 0.9607(4) 0.0282(11) Uani 1 1 d .
C11 C 0.3187(6) 0.10762(12) 1.0329(3) 0.0245(10) Uani 1 1 d .
C12 C 0.4195(7) 0.09576(14) 1.1007(4) 0.0354(13) Uani 1 1 d .
H12 H 0.4274 0.075 1.1083 0.042 Uiso 1 1 calc R
C13 C 0.5086(8) 0.11468(15) 1.1573(4) 0.0412(15) Uani 1 1 d .
H13 H 0.5772 0.1067 1.2035 0.049 Uiso 1 1 calc R
C14 C 0.4979(8) 0.14478(15) 1.1466(4) 0.0389(14) Uani 1 1 d .
H14 H 0.5589 0.1575 1.1853 0.047 Uiso 1 1 calc R
C15 C 0.3975(8) 0.15650(14) 1.0789(5) 0.0399(14) Uani 1 1 d .
H15 H 0.3896 0.1773 1.0717 0.048 Uiso 1 1 calc R
C16 C 0.3091(8) 0.13810(13) 1.0220(4) 0.0359(13) Uani 1 1 d .
H16 H 0.2417 0.1462 0.9754 0.043 Uiso 1 1 calc R
C17 C 0.0222(6) 0.09794(13) 0.9267(4) 0.0281(11) Uani 1 1 d .
C18 C -0.0611(8) 0.10874(18) 0.9934(5) 0.0470(17) Uani 1 1 d .
H18 H -0.0177 0.1084 1.0531 0.056 Uiso 1 1 calc R
C19 C -0.2098(9) 0.1202(2) 0.9724(6) 0.059(2) Uani 1 1 d .
H19 H -0.2666 0.1282 1.0177 0.071 Uiso 1 1 calc R
C20 C -0.2740(8) 0.12007(19) 0.8861(7) 0.062(2) Uani 1 1 d .
H20 H -0.3756 0.1276 0.872 0.074 Uiso 1 1 calc R
C21 C -0.1911(9) 0.1090(2) 0.8200(6) 0.062(2) Uani 1 1 d .
H21 H -0.2357 0.109 0.7606 0.075 Uiso 1 1 calc R
C22 C -0.0430(8) 0.09789(18) 0.8398(5) 0.0458(16) Uani 1 1 d .
H22 H 0.0138 0.0903 0.7941 0.055 Uiso 1 1 calc R
C23 C 0.8264(6) 0.14182(12) 0.3727(4) 0.0273(11) Uani 1 1 d .
C24 C 0.8594(7) 0.16738(15) 0.3273(5) 0.0388(14) Uani 1 1 d .
H24 H 0.9194 0.1663 0.2779 0.047 Uiso 1 1 calc R
C25 C 0.8042(8) 0.19513(15) 0.3544(5) 0.0474(18) Uani 1 1 d .
H25 H 0.8256 0.2124 0.3218 0.057 Uiso 1 1 calc R
C26 C 0.7210(8) 0.19753(14) 0.4263(5) 0.0452(17) Uani 1 1 d .
H26 H 0.6852 0.2163 0.4432 0.054 Uiso 1 1 calc R
C27 C 0.6872(7) 0.17206(12) 0.4761(4) 0.0332(13) Uani 1 1 d .
C28 C 0.6015(8) 0.17310(15) 0.5522(5) 0.0431(16) Uani 1 1 d .
H28 H 0.5707 0.1917 0.5735 0.052 Uiso 1 1 calc R
C29 C 0.5620(8) 0.14799(16) 0.5956(4) 0.0407(15) Uani 1 1 d .
H29 H 0.5047 0.1495 0.646 0.049 Uiso 1 1 calc R
C30 C 0.6061(7) 0.12001(14) 0.5659(4) 0.0333(12) Uani 1 1 d .
H30 H 0.5758 0.1026 0.5949 0.04 Uiso 1 1 calc R
C31 C 0.6944(6) 0.11803(12) 0.4939(4) 0.0256(10) Uani 1 1 d .
C32 C 0.7389(6) 0.14384(11) 0.4475(4) 0.0254(10) Uani 1 1 d .
C33 C 0.8831(6) 0.06262(11) 0.5263(3) 0.0230(10) Uani 1 1 d .
C34 C 0.8245(8) 0.05513(14) 0.6053(4) 0.0356(13) Uani 1 1 d .
H34 H 0.7216 0.0606 0.6158 0.043 Uiso 1 1 calc R
C35 C 0.9165(9) 0.03961(15) 0.6696(4) 0.0434(16) Uani 1 1 d .
H35 H 0.877 0.0346 0.7241 0.052 Uiso 1 1 calc R
C36 C 1.0656(9) 0.03149(16) 0.6536(5) 0.0494(18) Uani 1 1 d .
H36 H 1.1282 0.0207 0.697 0.059 Uiso 1 1 calc R
C37 C 1.1242(8) 0.03907(17) 0.5741(5) 0.0487(18) Uani 1 1 d .
H37 H 1.2272 0.0337 0.5636 0.058 Uiso 1 1 calc R
C38 C 1.0324(7) 0.05437(13) 0.5104(4) 0.0326(12) Uani 1 1 d .
H38 H 1.0717 0.0592 0.4557 0.039 Uiso 1 1 calc R
C39 C 0.5926(6) 0.06230(12) 0.4113(4) 0.0242(10) Uani 1 1 d .
C40 C 0.5920(7) 0.03152(12) 0.4187(4) 0.0317(12) Uani 1 1 d .
H40 H 0.6806 0.0215 0.4455 0.038 Uiso 1 1 calc R
C41 C 0.4622(8) 0.01559(14) 0.3869(5) 0.0396(14) Uani 1 1 d .
H41 H 0.4607 -0.0053 0.3935 0.047 Uiso 1 1 calc R
C42 C 0.3336(8) 0.03018(16) 0.3452(5) 0.0422(15) Uani 1 1 d .
H42 H 0.2449 0.0192 0.3232 0.051 Uiso 1 1 calc R
C43 C 0.3347(7) 0.06035(16) 0.3359(5) 0.0433(15) Uani 1 1 d .
H43 H 0.2475 0.0701 0.3066 0.052 Uiso 1 1 calc R
C44 C 0.4632(7) 0.07673(14) 0.3691(4) 0.0339(13) Uani 1 1 d .
H44 H 0.4631 0.0976 0.3631 0.041 Uiso 1 1 calc R
C45 C 0.0613(6) 0.18312(12) 0.5974(4) 0.0253(10) Uani 1 1 d .
C46 C 0.0308(7) 0.15620(14) 0.6357(4) 0.0358(13) Uani 1 1 d .
H46 H -0.0241 0.1556 0.6872 0.043 Uiso 1 1 calc R
C47 C 0.0809(8) 0.12960(14) 0.5984(4) 0.0399(15) Uani 1 1 d .
H47 H 0.0619 0.1113 0.6263 0.048 Uiso 1 1 calc R
C48 C 0.1568(7) 0.12974(13) 0.5225(4) 0.0356(13) Uani 1 1 d .
H48 H 0.1869 0.1116 0.4978 0.043 Uiso 1 1 calc R
C49 C 0.1901(6) 0.15655(12) 0.4811(4) 0.0283(11) Uani 1 1 d .
C50 C 0.2688(7) 0.15807(14) 0.4026(4) 0.0346(13) Uani 1 1 d .
H50 H 0.2966 0.1402 0.3751 0.041 Uiso 1 1 calc R
C51 C 0.3052(7) 0.18437(14) 0.3657(4) 0.0334(12) Uani 1 1 d .
H51 H 0.3588 0.1846 0.3137 0.04 Uiso 1 1 calc R
C52 C 0.2639(7) 0.21130(13) 0.4045(4) 0.0297(11) Uani 1 1 d .
H52 H 0.291 0.2296 0.3793 0.036 Uiso 1 1 calc R
C53 C 0.1839(6) 0.21077(12) 0.4790(4) 0.0247(10) Uani 1 1 d .
C54 C 0.1441(6) 0.18373(12) 0.5191(4) 0.0248(10) Uani 1 1 d .
C55 C 0.2924(6) 0.26393(12) 0.5758(3) 0.0255(10) Uani 1 1 d .
C56 C 0.3057(8) 0.29428(14) 0.5644(4) 0.0371(13) Uani 1 1 d .
H56 H 0.224 0.305 0.5331 0.045 Uiso 1 1 calc R
C57 C 0.4391(8) 0.30879(15) 0.5990(5) 0.0449(16) Uani 1 1 d .
H57 H 0.449 0.3295 0.5905 0.054 Uiso 1 1 calc R
C58 C 0.5583(8) 0.29326(16) 0.6459(5) 0.0429(15) Uani 1 1 d .
H58 H 0.6496 0.3033 0.6686 0.051 Uiso 1 1 calc R
C59 C 0.5441(7) 0.26319(16) 0.6596(5) 0.0393(14) Uani 1 1 d .
H59 H 0.6246 0.2527 0.6927 0.047 Uiso 1 1 calc R
C60 C 0.4116(7) 0.24847(14) 0.6247(4) 0.0331(12) Uani 1 1 d .
H60 H 0.4017 0.2278 0.6339 0.04 Uiso 1 1 calc R
C61 C -0.0045(6) 0.26595(13) 0.4636(4) 0.0281(11) Uani 1 1 d .
C62 C 0.0548(8) 0.27976(14) 0.3917(4) 0.0358(13) Uani 1 1 d .
H62 H 0.1613 0.2775 0.3823 0.043 Uiso 1 1 calc R
C63 C -0.0416(9) 0.29698(16) 0.3334(5) 0.0447(16) Uani 1 1 d .
H63 H -0.0001 0.3072 0.2861 0.054 Uiso 1 1 calc R
C64 C -0.1975(9) 0.29899(15) 0.3453(5) 0.0449(16) Uani 1 1 d .
H64 H -0.2644 0.31 0.3045 0.054 Uiso 1 1 calc R
C65 C -0.2569(8) 0.28521(15) 0.4158(5) 0.0413(15) Uani 1 1 d .
H65 H -0.3644 0.2869 0.4233 0.05 Uiso 1 1 calc R
C66 C -0.1610(7) 0.26883(13) 0.4762(4) 0.0326(12) Uani 1 1 d .
H66 H -0.2022 0.2597 0.5255 0.039 Uiso 1 1 calc R
P1 P 0.21290(16) 0.08251(3) 0.95607(9) 0.0235(3) Uani 1 1 d .
P2 P 0.75984(15) 0.08430(3) 0.44657(9) 0.0212(2) Uani 1 1 d .
P3 P 0.12202(15) 0.24296(3) 0.53665(9) 0.0228(2) Uani 1 1 d .
Cl1 Cl 0.4799(2) 0.06035(4) 0.71340(13) 0.0547(5) Uani 1 1 d .
Cl2 Cl 0.32766(16) 0.12353(3) 0.79186(9) 0.0291(3) Uani 1 1 d .
Cl3 Cl 0.91541(16) 0.04988(3) 0.28404(10) 0.0328(3) Uani 1 1 d .
Cl4 Cl 1.0485(2) 0.11805(4) 0.22338(10) 0.0419(4) Uani 1 1 d .
Cl5 Cl -0.02666(17) 0.27203(3) 0.70789(10) 0.0340(3) Uani 1 1 d .
Cl6 Cl -0.13002(18) 0.20176(4) 0.76705(10) 0.0412(4) Uani 1 1 d .
Au1 Au 0.34165(2) 0.071991(5) 0.835592(14) 0.02658(5) Uani 1 1 d .
Au2 Au 0.88895(2) 0.100649(5) 0.331935(13) 0.02475(5) Uani 1 1 d .
Au3 Au 0.00395(2) 0.223068(5) 0.650694(14) 0.02590(5) Uani 1 1 d .

loop_
_atom_site_aniso_label
_atom_site_aniso_U_11
_atom_site_aniso_U_22
_atom_site_aniso_U_33
_atom_site_aniso_U_23
_atom_site_aniso_U_13
_atom_site_aniso_U_12
C1 0.027(3) 0.033(3) 0.025(3) -0.005(2) -0.003(2) 0.002(2)
C2 0.045(3) 0.037(3) 0.034(3) -0.010(3) 0.001(3) 0.013(3)
C3 0.055(4) 0.035(3) 0.045(4) -0.006(3) -0.006(3) 0.018(3)
C4 0.053(4) 0.023(3) 0.045(4) -0.001(3) -0.014(3) 0.007(3)
C5 0.037(3) 0.028(3) 0.033(3) 0.000(2) -0.008(2) 0.001(2)
C6 0.052(4) 0.029(3) 0.039(3) 0.007(3) -0.004(3) -0.003(3)
C7 0.052(4) 0.039(4) 0.032(3) 0.008(3) 0.005(3) -0.008(3)
C8 0.037(3) 0.030(3) 0.032(3) 0.003(2) 0.006(2) -0.002(2)
C9 0.031(3) 0.022(2) 0.024(2) -0.0032(19) 0.000(2) -0.002(2)
C10 0.030(3) 0.025(3) 0.029(3) -0.002(2) -0.007(2) 0.000(2)
C11 0.027(2) 0.026(3) 0.020(2) -0.0030(19) 0.0022(19) 0.0003(19)
C12 0.036(3) 0.029(3) 0.040(3) 0.005(2) -0.005(3) 0.003(2)
C13 0.040(3) 0.044(4) 0.037(3) 0.002(3) -0.012(3) -0.002(3)
C14 0.043(3) 0.041(3) 0.032(3) -0.007(3) -0.003(3) -0.010(3)
C15 0.046(4) 0.029(3) 0.043(4) -0.006(3) -0.001(3) 0.000(3)
C16 0.045(3) 0.026(3) 0.035(3) 0.001(2) -0.006(3) 0.003(2)
C17 0.024(2) 0.032(3) 0.029(3) 0.003(2) 0.002(2) 0.000(2)
C18 0.039(4) 0.060(5) 0.043(4) -0.003(3) 0.007(3) 0.012(3)
C19 0.039(4) 0.068(5) 0.072(6) -0.012(4) 0.012(4) 0.011(4)
C20 0.027(3) 0.055(5) 0.099(7) -0.003(5) -0.014(4) 0.008(3)
C21 0.038(4) 0.085(6) 0.058(5) -0.001(4) -0.023(4) 0.004(4)
C22 0.038(4) 0.060(5) 0.038(4) -0.002(3) -0.004(3) 0.000(3)
C23 0.023(2) 0.026(3) 0.032(3) 0.007(2) -0.006(2) -0.0009(19)
C24 0.031(3) 0.040(3) 0.044(4) 0.017(3) -0.003(3) -0.009(2)
C25 0.044(4) 0.026(3) 0.070(5) 0.019(3) -0.010(3) -0.008(3)
C26 0.038(3) 0.020(3) 0.075(5) 0.003(3) -0.011(3) 0.001(2)
C27 0.029(3) 0.020(2) 0.050(4) -0.004(2) -0.007(2) 0.001(2)
C28 0.039(3) 0.031(3) 0.059(4) -0.016(3) -0.003(3) 0.002(3)
C29 0.040(3) 0.047(4) 0.036(3) -0.014(3) 0.007(3) 0.008(3)
C30 0.036(3) 0.033(3) 0.031(3) -0.002(2) 0.007(2) 0.004(2)
C31 0.027(2) 0.022(2) 0.028(3) -0.002(2) 0.000(2) 0.0014(19)
C32 0.022(2) 0.019(2) 0.033(3) 0.002(2) -0.009(2) 0.0000(18)
C33 0.028(2) 0.014(2) 0.026(2) 0.0083(18) -0.0025(19) 0.0005(17)
C34 0.037(3) 0.036(3) 0.033(3) 0.009(2) 0.000(2) 0.001(2)
C35 0.060(4) 0.038(4) 0.031(3) 0.007(3) -0.002(3) -0.002(3)
C36 0.057(4) 0.039(4) 0.048(4) 0.010(3) -0.024(3) 0.003(3)
C37 0.038(4) 0.052(4) 0.055(4) 0.011(3) -0.007(3) 0.015(3)
C38 0.035(3) 0.027(3) 0.035(3) 0.000(2) 0.001(2) 0.005(2)
C39 0.022(2) 0.023(2) 0.029(3) 0.0010(19) 0.0047(19) -0.0005(18)
C40 0.034(3) 0.022(3) 0.039(3) -0.001(2) 0.001(2) 0.000(2)
C41 0.047(4) 0.027(3) 0.044(4) -0.006(3) 0.002(3) -0.012(3)
C42 0.034(3) 0.050(4) 0.042(4) -0.002(3) -0.001(3) -0.015(3)
C43 0.027(3) 0.050(4) 0.052(4) 0.001(3) -0.004(3) -0.003(3)
C44 0.024(3) 0.031(3) 0.046(3) 0.001(3) 0.000(2) 0.000(2)
C45 0.021(2) 0.029(3) 0.025(2) 0.002(2) -0.0026(19) -0.0042(19)
C46 0.037(3) 0.036(3) 0.033(3) 0.009(2) -0.003(2) -0.009(2)
C47 0.047(4) 0.030(3) 0.040(3) 0.007(3) -0.011(3) -0.010(3)
C48 0.038(3) 0.022(3) 0.045(3) 0.000(2) -0.010(3) -0.004(2)
C49 0.027(3) 0.024(3) 0.033(3) -0.003(2) -0.006(2) 0.001(2)
C50 0.035(3) 0.032(3) 0.037(3) -0.009(2) -0.001(2) 0.006(2)
C51 0.032(3) 0.036(3) 0.033(3) -0.004(2) 0.007(2) 0.004(2)
C52 0.033(3) 0.024(3) 0.033(3) -0.001(2) 0.009(2) 0.002(2)
C53 0.024(2) 0.023(2) 0.027(3) -0.001(2) 0.0007(19) -0.0008(19)
C54 0.020(2) 0.026(3) 0.028(3) 0.001(2) -0.0047(19) -0.0005(18)
C55 0.025(2) 0.028(3) 0.023(2) -0.002(2) 0.0039(19) -0.0022(19)
C56 0.037(3) 0.029(3) 0.044(4) -0.001(3) -0.006(3) -0.003(2)
C57 0.045(4) 0.028(3) 0.061(4) -0.001(3) 0.002(3) -0.008(3)
C58 0.032(3) 0.051(4) 0.046(4) -0.010(3) 0.002(3) -0.010(3)
C59 0.025(3) 0.047(4) 0.045(4) 0.000(3) -0.001(3) -0.002(3)
C60 0.026(3) 0.033(3) 0.039(3) -0.001(2) 0.000(2) 0.000(2)
C61 0.026(3) 0.029(3) 0.029(3) -0.004(2) -0.001(2) -0.002(2)
C62 0.040(3) 0.034(3) 0.033(3) 0.006(2) 0.003(2) 0.004(2)
C63 0.057(4) 0.043(4) 0.033(3) 0.007(3) -0.002(3) 0.003(3)
C64 0.048(4) 0.036(3) 0.046(4) 0.001(3) -0.019(3) 0.009(3)
C65 0.034(3) 0.036(3) 0.052(4) -0.007(3) -0.011(3) 0.004(3)
C66 0.028(3) 0.028(3) 0.041(3) -0.006(2) -0.001(2) -0.001(2)
P1 0.0249(6) 0.0228(6) 0.0226(6) -0.0011(5) 0.0006(5) 0.0004(5)
P2 0.0213(6) 0.0189(6) 0.0235(6) 0.0023(5) 0.0015(5) -0.0008(4)
P3 0.0223(6) 0.0214(6) 0.0248(6) -0.0010(5) 0.0030(5) 0.0003(5)
Cl1 0.0650(12) 0.0476(10) 0.0579(11) -0.0110(8) 0.0419(9) -0.0116(8)
Cl2 0.0291(6) 0.0302(6) 0.0277(6) 0.0059(5) 0.0010(5) -0.0053(5)
Cl3 0.0310(7) 0.0322(7) 0.0373(7) -0.0095(6) 0.0144(5) -0.0003(5)
Cl4 0.0514(9) 0.0502(9) 0.0256(7) 0.0046(6) 0.0113(6) -0.0057(7)
Cl5 0.0338(7) 0.0288(7) 0.0416(8) -0.0116(6) 0.0157(6) 0.0031(5)
Cl6 0.0332(7) 0.0619(10) 0.0303(7) -0.0010(7) 0.0122(6) 0.0004(7)
Au1 0.02477(10) 0.02960(10) 0.02569(10) -0.00228(8) 0.00396(7) -0.00157(8)
Au2 0.02300(9) 0.02991(10) 0.02112(9) 0.00217(7) 0.00067(7) -0.00319(7)
Au3 0.02062(9) 0.03316(11) 0.02412(10) -0.00035(8) 0.00317(7) -0.00075(7)

loop_
_atom_type_symbol
_atom_type_description
_atom_type_scat_dispersion_real
_atom_type_scat_dispersion_imag
_atom_type_scat_source
C C 0.0033 0.0016 'International Tables Vol C Tables 4.2.6.8 and 6.1.1.4'
H H 0 0 'International Tables Vol C Tables 4.2.6.8 and 6.1.1.4'
P P 0.1023 0.0942 'International Tables Vol C Tables 4.2.6.8 and 6.1.1.4'
Cl Cl 0.1484 0.1585 'International Tables Vol C Tables 4.2.6.8 and 6.1.1.4'
Au Au -2.0133 8.8022 'International Tables Vol C Tables 4.2.6.8 and 6.1.1.4'

loop_
_geom_angle_atom_site_label_1
_geom_angle_atom_site_label_2
_geom_angle_atom_site_label_3
_geom_angle
C2 C1 C10 117.7(6)
C2 C1 Au1 123.7(5)
C10 C1 Au1 118.6(4)
C1 C2 C3 121.4(6)
C1 C2 H2 119.3
C3 C2 H2 119.3
C4 C3 C2 121.4(6)
C4 C3 H3 119.3
C2 C3 H3 119.3
C3 C4 C5 120.3(6)
C3 C4 H4 119.8
C5 C4 H4 119.8
C6 C5 C4 123.1(6)
C6 C5 C10 118.6(6)
C4 C5 C10 118.2(6)
C7 C6 C5 121.3(6)
C7 C6 H6 119.4
C5 C6 H6 119.4
C6 C7 C8 120.9(6)
C6 C7 H7 119.6
C8 C7 H7 119.6
C9 C8 C7 119.6(6)
C9 C8 H8 120.2
C7 C8 H8 120.2
C8 C9 C10 121.0(5)
C8 C9 P1 125.6(4)
C10 C9 P1 113.4(4)
C9 C10 C5 118.6(5)
C9 C10 C1 120.5(5)
C5 C10 C1 120.9(5)
C16 C11 C12 119.8(5)
C16 C11 P1 121.5(4)
C12 C11 P1 118.6(4)
C13 C12 C11 119.5(6)
C13 C12 H12 120.3
C11 C12 H12 120.3
C14 C13 C12 120.5(6)
C14 C13 H13 119.7
C12 C13 H13 119.7
C13 C14 C15 119.8(6)
C13 C14 H14 120.1
C15 C14 H14 120.1
C16 C15 C14 120.4(6)
C16 C15 H15 119.8
C14 C15 H15 119.8
C15 C16 C11 120.0(6)
C15 C16 H16 120
C11 C16 H16 120
C18 C17 C22 120.1(6)
C18 C17 P1 118.6(5)
C22 C17 P1 121.2(5)
C17 C18 C19 119.5(7)
C17 C18 H18 120.2
C19 C18 H18 120.2
C20 C19 C18 120.1(8)
C20 C19 H19 120
C18 C19 H19 120
C21 C20 C19 120.2(7)
C21 C20 H20 119.9
C19 C20 H20 119.9
C20 C21 C22 120.4(7)
C20 C21 H21 119.8
C22 C21 H21 119.8
C21 C22 C17 119.8(7)
C21 C22 H22 120.1
C17 C22 H22 120.1
C24 C23 C32 119.3(6)
C24 C23 Au2 122.4(5)
C32 C23 Au2 118.2(4)
C23 C24 C25 120.3(6)
C23 C24 H24 119.8
C25 C24 H24 119.8
C26 C25 C24 121.2(6)
C26 C25 H25 119.4
C24 C25 H25 119.4
C25 C26 C27 120.5(6)
C25 C26 H26 119.7
C27 C26 H26 119.7
C26 C27 C28 123.3(6)
C26 C27 C32 118.5(6)
C28 C27 C32 118.2(6)
C29 C28 C27 122.0(6)
C29 C28 H28 119
C27 C28 H28 119
C28 C29 C30 120.4(6)
C28 C29 H29 119.8
C30 C29 H29 119.8
C31 C30 C29 119.5(6)
C31 C30 H30 120.3
C29 C30 H30 120.3
C30 C31 C32 121.5(5)
C30 C31 P2 125.6(4)
C32 C31 P2 112.8(4)
C23 C32 C27 120.1(5)
C23 C32 C31 121.6(5)
C27 C32 C31 118.3(5)
C34 C33 C38 120.2(5)
C34 C33 P2 117.9(4)
C38 C33 P2 121.9(4)
C33 C34 C35 120.0(6)
C33 C34 H34 120
C35 C34 H34 120
C36 C35 C34 119.7(6)
C36 C35 H35 120.1
C34 C35 H35 120.1
C35 C36 C37 120.2(6)
C35 C36 H36 119.9
C37 C36 H36 119.9
C38 C37 C36 119.9(7)
C38 C37 H37 120
C36 C37 H37 120
C37 C38 C33 120.0(6)
C37 C38 H38 120
C33 C38 H38 120
C40 C39 C44 119.5(5)
C40 C39 P2 122.5(4)
C44 C39 P2 117.8(4)
C41 C40 C39 120.0(6)
C41 C40 H40 120
C39 C40 H40 120
C40 C41 C42 120.0(6)
C40 C41 H41 120
C42 C41 H41 120
C43 C42 C41 120.3(6)
C43 C42 H42 119.8
C41 C42 H42 119.8
C42 C43 C44 120.3(6)
C42 C43 H43 119.8
C44 C43 H43 119.8
C43 C44 C39 119.8(6)
C43 C44 H44 120.1
C39 C44 H44 120.1
C46 C45 C54 119.3(5)
C46 C45 Au3 123.1(4)
C54 C45 Au3 117.5(4)
C45 C46 C47 120.3(6)
C45 C46 H46 119.9
C47 C46 H46 119.9
C48 C47 C46 121.1(6)
C48 C47 H47 119.4
C46 C47 H47 119.4
C47 C48 C49 120.6(6)
C47 C48 H48 119.7
C49 C48 H48 119.7
C48 C49 C50 123.1(5)
C48 C49 C54 119.1(6)
C50 C49 C54 117.8(5)
C51 C50 C49 122.0(5)
C51 C50 H50 119
C49 C50 H50 119
C50 C51 C52 120.4(6)
C50 C51 H51 119.8
C52 C51 H51 119.8
C53 C52 C51 119.4(5)
C53 C52 H52 120.3
C51 C52 H52 120.3
C52 C53 C54 121.6(5)
C52 C53 P3 125.2(4)
C54 C53 P3 113.2(4)
C53 C54 C49 118.7(5)
C53 C54 C45 121.7(5)
C49 C54 C45 119.5(5)
C56 C55 C60 119.6(5)
C56 C55 P3 123.4(4)
C60 C55 P3 116.8(4)
C55 C56 C57 119.6(6)
C55 C56 H56 120.2
C57 C56 H56 120.2
C58 C57 C56 120.5(6)
C58 C57 H57 119.7
C56 C57 H57 119.7
C59 C58 C57 120.2(6)
C59 C58 H58 119.9
C57 C58 H58 119.9
C58 C59 C60 119.7(6)
C58 C59 H59 120.1
C60 C59 H59 120.1
C59 C60 C55 120.3(6)
C59 C60 H60 119.8
C55 C60 H60 119.8
C66 C61 C62 119.7(6)
C66 C61 P3 120.8(5)
C62 C61 P3 119.4(4)
C61 C62 C63 120.3(6)
C61 C62 H62 119.8
C63 C62 H62 119.8
C64 C63 C62 119.3(7)
C64 C63 H63 120.4
C62 C63 H63 120.4
C65 C64 C63 120.5(6)
C65 C64 H64 119.7
C63 C64 H64 119.7
C64 C65 C66 120.7(6)
C64 C65 H65 119.6
C66 C65 H65 119.6
C61 C66 C65 119.3(6)
C61 C66 H66 120.4
C65 C66 H66 120.3
C9 P1 C17 110.6(3)
C9 P1 C11 109.3(2)
C17 P1 C11 108.2(3)
C9 P1 Au1 103.04(18)
C17 P1 Au1 112.54(19)
C11 P1 Au1 113.11(18)
C31 P2 C39 108.4(2)
C31 P2 C33 112.2(3)
C39 P2 C33 107.9(2)
C31 P2 Au2 102.83(19)
C39 P2 Au2 112.89(18)
C33 P2 Au2 112.61(18)
C53 P3 C55 108.4(2)
C53 P3 C61 110.8(3)
C55 P3 C61 109.2(3)
C53 P3 Au3 102.80(18)
C55 P3 Au3 111.45(18)
C61 P3 Au3 113.91(19)
C1 Au1 P1 84.45(16)
C1 Au1 Cl1 94.51(17)
P1 Au1 Cl1 178.42(7)
C1 Au1 Cl2 174.21(16)
P1 Au1 Cl2 90.14(5)
Cl1 Au1 Cl2 90.94(6)
C23 Au2 P2 84.53(16)
C23 Au2 Cl4 95.31(16)
P2 Au2 Cl4 173.69(5)
C23 Au2 Cl3 170.02(15)
P2 Au2 Cl3 89.23(5)
Cl4 Au2 Cl3 91.75(5)
C45 Au3 P3 84.76(15)
C45 Au3 Cl6 94.86(15)
P3 Au3 Cl6 177.66(5)
C45 Au3 Cl5 171.74(15)
P3 Au3 Cl5 88.90(5)
Cl6 Au3 Cl5 91.68(6)

loop_
_geom_bond_atom_site_label_1
_geom_bond_atom_site_label_2
_geom_bond_distance
C1 C2 1.383(8)
C1 C10 1.444(8)
C1 Au1 2.047(6)
C2 C3 1.415(10)
C2 H2 0.95
C3 C4 1.366(11)
C3 H3 0.95
C4 C5 1.424(9)
C4 H4 0.95
C5 C6 1.407(9)
C5 C10 1.433(8)
C6 C7 1.375(10)
C6 H6 0.95
C7 C8 1.409(9)
C7 H7 0.95
C8 C9 1.375(8)
C8 H8 0.95
C9 C10 1.434(8)
C9 P1 1.799(6)
C11 C16 1.392(8)
C11 C12 1.396(8)
C11 P1 1.818(5)
C12 C13 1.396(9)
C12 H12 0.95
C13 C14 1.375(10)
C13 H13 0.95
C14 C15 1.392(9)
C14 H14 0.95
C15 C16 1.382(9)
C15 H15 0.95
C16 H16 0.95
C17 C18 1.383(9)
C17 C22 1.388(9)
C17 P1 1.811(6)
C18 C19 1.398(10)
C18 H18 0.95
C19 C20 1.377(13)
C19 H19 0.95
C20 C21 1.377(13)
C20 H20 0.95
C21 C22 1.385(10)
C21 H21 0.95
C22 H22 0.95
C23 C24 1.389(8)
C23 C32 1.422(8)
C23 Au2 2.052(6)
C24 C25 1.418(10)
C24 H24 0.95
C25 C26 1.364(11)
C25 H25 0.95
C26 C27 1.423(9)
C26 H26 0.95
C27 C28 1.428(10)
C27 C32 1.434(8)
C28 C29 1.372(10)
C28 H28 0.95
C29 C30 1.409(9)
C29 H29 0.95
C30 C31 1.391(8)
C30 H30 0.95
C31 C32 1.434(7)
C31 P2 1.800(5)
C33 C34 1.385(8)
C33 C38 1.387(8)
C33 P2 1.827(5)
C34 C35 1.394(9)
C34 H34 0.95
C35 C36 1.383(11)
C35 H35 0.95
C36 C37 1.393(11)
C36 H36 0.95
C37 C38 1.382(9)
C37 H37 0.95
C38 H38 0.95
C39 C40 1.398(7)
C39 C44 1.402(8)
C39 P2 1.799(5)
C40 C41 1.385(8)
C40 H40 0.95
C41 C42 1.397(10)
C41 H41 0.95
C42 C43 1.373(10)
C42 H42 0.95
C43 C44 1.393(9)
C43 H43 0.95
C44 H44 0.95
C45 C46 1.386(8)
C45 C54 1.440(8)
C45 Au3 2.060(6)
C46 C47 1.415(10)
C46 H46 0.95
C47 C48 1.375(10)
C47 H47 0.95
C48 C49 1.409(8)
C48 H48 0.95
C49 C50 1.425(9)
C49 C54 1.431(8)
C50 C51 1.365(9)
C50 H50 0.95
C51 C52 1.414(8)
C51 H51 0.95
C52 C53 1.378(8)
C52 H52 0.95
C53 C54 1.423(7)
C53 P3 1.805(5)
C55 C56 1.391(8)
C55 C60 1.403(8)
C55 P3 1.810(5)
C56 C57 1.390(9)
C56 H56 0.95
C57 C58 1.392(10)
C57 H57 0.95
C58 C59 1.384(10)
C58 H58 0.95
C59 C60 1.390(8)
C59 H59 0.95
C60 H60 0.95
C61 C66 1.391(8)
C61 C62 1.394(8)
C61 P3 1.816(6)
C62 C63 1.399(9)
C62 H62 0.95
C63 C64 1.380(11)
C63 H63 0.95
C64 C65 1.377(11)
C64 H64 0.95
C65 C66 1.395(9)
C65 H65 0.95
C66 H66 0.95
P1 Au1 2.2738(14)
P2 Au2 2.2728(13)
P3 Au3 2.2721(14)
Cl1 Au1 2.3538(16)
Cl2 Au1 2.4263(14)
Cl3 Au2 2.4279(14)
Cl4 Au2 2.3755(15)
Cl5 Au3 2.4039(14)
Cl6 Au3 2.3989(15)
